data_7216931
loop_
_publ_author_name
'Apel, Sylke'
'Nitsche, Silke'
'Beketov, Kayrat'
'Seichter, Wilhelm'
'Seidel, J.'
'Weber, Edwin'

_publ_section_title
;
 4,4&#x2032;-(Fluorene-9,9-diyl)diphenol: a new versatile building block
 for clathrate type and macrocyclic host--guest inclusion
;
_journal_issue 7
_journal_name_full 'Journal of the Chemical Society, Perkin Transactions 2'
_journal_page_first 1212
_journal_paper_doi 10.1039/b008451o
_journal_year 2001
_chemical_formula_sum 'C29 H25.5 O4'
_chemical_formula_weight 437.99
_chemical_name_systematic
; 
? 
;
_space_group_IT_number 19
_symmetry_cell_setting orthorhombic
_symmetry_space_group_name_Hall 'P 2ac 2ab'
_symmetry_space_group_name_H-M 'P 21 21 21'
_atom_sites_solution_hydrogens geom
_atom_sites_solution_primary direct
_atom_sites_solution_secondary difmap
_cell_angle_alpha 90.00(3)
_cell_angle_beta 90.00(3)
_cell_angle_gamma 90.00(3)
_cell_formula_units_Z 8
_cell_length_a 11.281(3)
_cell_length_b 17.888(3)
_cell_length_c 23.950(3)
_cell_measurement_reflns_used 25
_cell_measurement_temperature 298(2)
_cell_measurement_theta_max 28.258
_cell_measurement_theta_min 22.403
_cell_volume 4833.0(16)
_computing_cell_refinement Enraf-Nonius
_computing_data_collection Enraf-Nonius
_computing_data_reduction Helena
_computing_molecular_graphics PLATON
_computing_publication_material PLATON
_computing_structure_refinement 'SHELXL-93 (Sheldrick, 1993)'
_computing_structure_solution 'SHELXS-86 (Sheldrick, 1990)'
_diffrn_ambient_temperature 298(2)
_diffrn_measurement_device CAD4
_diffrn_measurement_method 'omega-2theta scan'
_diffrn_radiation_monochromator graphite
_diffrn_radiation_source 'fine-focus sealed tube'
_diffrn_radiation_type CuK\a
_diffrn_radiation_wavelength 1.54180
_diffrn_reflns_av_R_equivalents 0.0000
_diffrn_reflns_av_sigmaI/netI 0.0509
_diffrn_reflns_limit_h_max 14
_diffrn_reflns_limit_h_min 0
_diffrn_reflns_limit_k_max 22
_diffrn_reflns_limit_k_min 0
_diffrn_reflns_limit_l_max 29
_diffrn_reflns_limit_l_min 0
_diffrn_reflns_number 5510
_diffrn_reflns_theta_max 75.11
_diffrn_reflns_theta_min 3.08
_diffrn_standards_interval_count 250
_diffrn_standards_interval_time 3600
_diffrn_standards_number 3
_exptl_absorpt_coefficient_mu 0.636
_exptl_crystal_colour colourless
_exptl_crystal_density_diffrn 1.204
_exptl_crystal_F_000 1852
_exptl_crystal_size_max 0.20
_exptl_crystal_size_mid 0.20
_exptl_crystal_size_min 0.20
_refine_diff_density_max 0.243
_refine_diff_density_min -0.237
_refine_diff_density_rms 0.052
_refine_ls_abs_structure_details 'Flack H D (1983), Acta Cryst. A39, 876-881'
_refine_ls_abs_structure_Flack 0.08(50)
_refine_ls_extinction_method none
_refine_ls_goodness_of_fit_all 1.048
_refine_ls_goodness_of_fit_obs 1.160
_refine_ls_matrix_type full
_refine_ls_number_parameters 604
_refine_ls_number_reflns 4919
_refine_ls_number_restraints 16
_refine_ls_restrained_S_all 1.075
_refine_ls_restrained_S_obs 1.161
_refine_ls_R_factor_all 0.1115
_refine_ls_R_factor_obs 0.0638
_refine_ls_shift/esd_max 0.010
_refine_ls_shift/esd_mean 0.001
_refine_ls_structure_factor_coef Fsqd
_refine_ls_weighting_details 'w=1/[\s^2^(Fo^2^)+(0.1031P)^2^+0.0000P] where P=(Fo^2^+2Fc^2^)/3'
_refine_ls_weighting_scheme calc
_refine_ls_wR_factor_all 0.1907
_refine_ls_wR_factor_obs 0.1612
_reflns_number_observed 3579
_reflns_number_total 5510
_reflns_observed_criterion >2sigma(I)
_cod_data_source_file b008451o.txt
_cod_data_source_block etoh2
_cod_depositor_comments
;
The following automatic conversions were performed:

'_refine_ls_weighting_scheme' value 'calc
w=1/[\s^2^(Fo^2^)+(0.1031P)^2^+0.0000P] where P=(Fo^2^+2Fc^2^)/3' was
changed to 'calc'. New tag '_refine_ls_weighting_details' was
created. The value of the new tag was set to
'w=1/[\s^2^(Fo^2^)+(0.1031P)^2^+0.0000P] where P=(Fo^2^+2Fc^2^)/3'.

Automatic conversion script
Id: cif_fix_values 3143 2015-03-26 13:38:13Z robertas 
;
_cod_original_sg_symbol_H-M P212121
_cod_original_formula_sum 'C29 H25.50 O4'
_cod_database_code 7216931

loop_
_symmetry_equiv_pos_as_xyz
'x, y, z'
'-x+1/2, -y, z+1/2'
'-x, y+1/2, -z+1/2'
'x+1/2, -y+1/2, -z'

loop_
_atom_site_aniso_label
_atom_site_aniso_U_11
_atom_site_aniso_U_22
_atom_site_aniso_U_33
_atom_site_aniso_U_23
_atom_site_aniso_U_13
_atom_site_aniso_U_12
O1 0.041(2) 0.088(3) 0.084(3) 0.017(2) 0.013(2) -0.009(2)
O2 0.077(3) 0.077(2) 0.045(2) -0.017(2) 0.013(2) -0.009(2)
C1 0.041(3) 0.035(2) 0.035(2) -0.003(2) 0.000(2) -0.001(2)
C2 0.051(3) 0.044(2) 0.049(2) -0.005(2) -0.008(3) 0.011(2)
C3 0.087(5) 0.045(3) 0.061(3) -0.006(2) -0.009(4) 0.018(3)
C4 0.103(5) 0.036(2) 0.066(3) -0.008(2) -0.004(4) 0.005(3)
C5 0.052(4) 0.046(3) 0.063(3) -0.012(2) -0.001(3) -0.005(3)
C6 0.052(3) 0.038(2) 0.037(2) -0.001(2) 0.004(2) -0.001(2)
C7 0.036(3) 0.051(2) 0.039(2) -0.002(2) 0.001(2) -0.005(2)
C8 0.042(3) 0.077(3) 0.051(3) -0.008(3) -0.008(3) -0.009(3)
C9 0.036(3) 0.092(4) 0.060(3) 0.013(3) -0.002(3) 0.006(3)
C10 0.044(3) 0.078(4) 0.065(3) 0.016(3) 0.003(3) 0.020(3)
C11 0.047(3) 0.047(3) 0.056(3) 0.005(2) 0.003(3) 0.011(3)
C12 0.032(3) 0.048(2) 0.038(2) 0.004(2) 0.003(2) 0.003(2)
C13 0.032(3) 0.034(2) 0.039(2) -0.001(2) -0.001(2) 0.003(2)
C14 0.038(3) 0.037(2) 0.037(2) -0.004(2) 0.000(2) -0.003(2)
C15 0.040(3) 0.057(3) 0.043(2) 0.004(2) -0.005(2) -0.003(3)
C16 0.046(3) 0.072(3) 0.048(3) 0.015(2) 0.000(3) -0.001(3)
C17 0.037(3) 0.048(3) 0.064(3) 0.005(2) 0.011(3) -0.001(2)
C18 0.035(3) 0.059(3) 0.058(3) -0.009(2) -0.002(3) 0.003(3)
C19 0.033(3) 0.054(3) 0.044(2) 0.000(2) -0.008(2) -0.002(2)
C20 0.033(3) 0.033(2) 0.039(2) -0.002(2) 0.000(2) 0.005(2)
C21 0.045(3) 0.049(3) 0.041(2) 0.000(2) 0.004(2) 0.001(2)
C22 0.058(4) 0.054(3) 0.047(3) 0.007(2) 0.016(3) -0.002(3)
C23 0.047(3) 0.058(3) 0.036(2) -0.008(2) 0.004(2) 0.001(3)
C24 0.053(3) 0.046(2) 0.052(3) -0.010(2) 0.000(3) -0.004(3)
C25 0.051(3) 0.044(2) 0.038(2) -0.001(2) 0.007(2) -0.005(2)
O1A 0.070(3) 0.067(2) 0.049(2) 0.018(2) 0.015(2) 0.012(2)
O2A 0.044(2) 0.086(3) 0.060(2) -0.005(2) 0.008(2) 0.015(2)
C1A 0.035(3) 0.036(2) 0.036(2) 0.003(2) 0.002(2) 0.004(2)
C2A 0.055(3) 0.048(3) 0.043(2) 0.005(2) -0.004(3) -0.004(3)
C3A 0.077(4) 0.046(3) 0.052(3) -0.001(2) 0.006(3) -0.015(3)
C4A 0.084(5) 0.036(2) 0.072(3) 0.005(2) 0.019(4) 0.000(3)
C5A 0.055(4) 0.055(3) 0.057(3) 0.014(2) 0.011(3) 0.018(3)
C6A 0.042(3) 0.049(2) 0.039(2) 0.008(2) 0.010(2) 0.010(2)
C7A 0.034(3) 0.062(3) 0.039(2) 0.004(2) 0.001(2) 0.005(3)
C8A 0.042(3) 0.088(4) 0.050(3) 0.015(3) 0.002(3) 0.008(3)
C9A 0.048(4) 0.114(5) 0.052(3) 0.009(3) -0.009(3) -0.020(4)
C10A 0.056(4) 0.084(4) 0.050(3) -0.001(3) -0.010(3) -0.032(4)
C11A 0.051(3) 0.057(3) 0.044(2) -0.005(2) 0.003(3) -0.010(3)
C12A 0.039(3) 0.047(2) 0.034(2) -0.001(2) 0.003(2) -0.001(2)
C13A 0.033(3) 0.034(2) 0.038(2) -0.001(2) -0.003(2) 0.003(2)
C14A 0.032(3) 0.037(2) 0.039(2) 0.002(2) -0.001(2) -0.004(2)
C15A 0.058(3) 0.040(2) 0.048(3) -0.001(2) 0.010(3) 0.009(3)
C16A 0.064(4) 0.047(3) 0.052(3) 0.009(2) 0.013(3) 0.010(3)
C17A 0.047(3) 0.051(3) 0.042(2) 0.011(2) 0.003(2) 0.001(3)
C18A 0.052(3) 0.044(2) 0.048(2) -0.003(2) 0.009(3) 0.003(3)
C19A 0.054(3) 0.034(2) 0.045(2) 0.001(2) 0.005(3) 0.005(2)
C20A 0.036(3) 0.037(2) 0.039(2) -0.001(2) -0.001(2) -0.003(2)
C21A 0.043(3) 0.062(3) 0.041(2) 0.001(2) -0.002(2) 0.008(3)
C22A 0.046(3) 0.068(3) 0.041(2) -0.006(2) 0.000(3) 0.005(3)
C23A 0.032(3) 0.046(2) 0.052(3) -0.008(2) 0.000(2) 0.001(2)
C24A 0.033(3) 0.053(3) 0.050(3) -0.002(2) -0.004(2) 0.005(2)
C25A 0.046(3) 0.045(2) 0.039(2) -0.003(2) -0.006(2) 0.006(2)
O1G1 0.065(3) 0.084(3) 0.060(2) -0.022(2) -0.003(2) 0.001(2)
C1G1 0.121(9) 0.187(12) 0.150(9) -0.026(8) -0.062(7) 0.066(9)
C2G1 0.202(14) 0.111(7) 0.270(16) 0.056(9) 0.042(13) 0.064(10)
O1G2 0.141(5) 0.098(3) 0.077(3) 0.029(3) -0.001(3) 0.034(4)
C1G2 0.286(17) 0.109(7) 0.080(5) 0.030(5) 0.022(8) 0.060(9)
C2G2 0.273(16) 0.122(8) 0.114(7) -0.013(6) 0.033(10) -0.030(10)
O1G3 0.159(7) 0.179(7) 0.145(6) -0.035(5) -0.026(5) 0.066(6)
C1G3 0.217(15) 0.164(10) 0.137(9) -0.013(8) -0.058(9) 0.092(11)
C2G3 0.166(11) 0.157(10) 0.189(12) 0.008(9) -0.066(10) 0.011(10)
O1G4 0.065(3) 0.112(3) 0.072(3) 0.004(2) -0.007(3) -0.009(3)
C1G4 0.138(9) 0.146(8) 0.102(6) 0.018(6) -0.012(6) -0.070(8)
C2GA 0.231(31) 0.091(12) 0.095(12) -0.015(10) 0.023(19) 0.020(18)
C2GB 0.122(17) 0.129(17) 0.127(16) 0.052(13) -0.038(16) -0.057(15)

loop_
_atom_site_label
_atom_site_type_symbol
_atom_site_fract_x
_atom_site_fract_y
_atom_site_fract_z
_atom_site_U_iso_or_equiv
_atom_site_thermal_displace_type
_atom_site_occupancy
_atom_site_calc_flag
_atom_site_refinement_flags
O1 O 0.9834(3) -0.0601(2) -0.1561(2) 0.0708(11) Uani 1 d .
H1O H 0.9675(3) -0.0518(2) -0.1890(2) 0.106 Uiso 1 calc R
O2 O 0.4917(4) -0.0884(2) 0.18596(13) 0.0664(11) Uani 1 d .
H2O H 0.5070(4) -0.0442(2) 0.19155(13) 0.100 Uiso 1 calc R
C1 C 0.5950(4) -0.2565(2) -0.0474(2) 0.0370(10) Uani 1 d .
C2 C 0.6855(5) -0.3027(2) -0.0322(2) 0.0478(12) Uani 1 d .
H2 H 0.7517(5) -0.2835(2) -0.0140(2) 0.057 Uiso 1 calc R
C3 C 0.6782(6) -0.3795(3) -0.0440(2) 0.065(2) Uani 1 d .
H3 H 0.7397(6) -0.4115(3) -0.0339(2) 0.077 Uiso 1 calc R
C4 C 0.5782(6) -0.4073(3) -0.0710(2) 0.068(2) Uani 1 d .
H4 H 0.5732(6) -0.4582(3) -0.0784(2) 0.082 Uiso 1 calc R
C5 C 0.4876(5) -0.3617(3) -0.0867(2) 0.0536(13) Uani 1 d .
H5 H 0.4218(5) -0.3810(3) -0.1050(2) 0.064 Uiso 1 calc R
C6 C 0.4951(5) -0.2860(2) -0.0748(2) 0.0423(12) Uani 1 d .
C7 C 0.4133(4) -0.2247(3) -0.0864(2) 0.0420(11) Uani 1 d .
C8 C 0.2996(5) -0.2257(3) -0.1110(2) 0.0566(14) Uani 1 d .
H8 H 0.2661(5) -0.2703(3) -0.1234(2) 0.068 Uiso 1 calc R
C9 C 0.2399(5) -0.1593(3) -0.1162(2) 0.063(2) Uani 1 d .
H9 H 0.1650(5) -0.1591(3) -0.1324(2) 0.075 Uiso 1 calc R
C10 C 0.2880(5) -0.0925(4) -0.0980(2) 0.062(2) Uani 1 d .
H10 H 0.2463(5) -0.0481(4) -0.1026(2) 0.075 Uiso 1 calc R
C11 C 0.3998(5) -0.0920(3) -0.0725(2) 0.0499(13) Uani 1 d .
H11 H 0.4319(5) -0.0474(3) -0.0596(2) 0.060 Uiso 1 calc R
C12 C 0.4617(4) -0.1573(2) -0.0667(2) 0.0393(11) Uani 1 d .
C13 C 0.5827(4) -0.1722(2) -0.0392(2) 0.0353(10) Uani 1 d .
C14 C 0.6861(4) -0.1342(2) -0.0688(2) 0.0374(11) Uani 1 d .
C15 C 0.6776(5) -0.1141(3) -0.1249(2) 0.0467(12) Uani 1 d .
H15 H 0.6048(5) -0.1177(3) -0.1429(2) 0.056 Uiso 1 calc R
C16 C 0.7757(5) -0.0887(3) -0.1545(2) 0.0554(14) Uani 1 d .
H16 H 0.7683(5) -0.0761(3) -0.1920(2) 0.067 Uiso 1 calc R
C17 C 0.8828(5) -0.0824(3) -0.1286(2) 0.0494(12) Uani 1 d .
C18 C 0.8924(5) -0.0998(3) -0.0729(2) 0.0506(13) Uani 1 d .
H18 H 0.9646(5) -0.0934(3) -0.0547(2) 0.061 Uiso 1 calc R
C19 C 0.7967(4) -0.1266(3) -0.0436(2) 0.0439(11) Uani 1 d .
H19 H 0.8059(4) -0.1399(3) -0.0063(2) 0.053 Uiso 1 calc R
C20 C 0.5701(4) -0.1504(2) 0.0228(2) 0.0349(10) Uani 1 d .
C21 C 0.5223(5) -0.2004(3) 0.0610(2) 0.0453(12) Uani 1 d .
H21 H 0.5058(5) -0.2490(3) 0.0497(2) 0.054 Uiso 1 calc R
C22 C 0.4985(5) -0.1795(3) 0.1155(2) 0.0530(13) Uani 1 d .
H22 H 0.4675(5) -0.2139(3) 0.1406(2) 0.064 Uiso 1 calc R
C23 C 0.5213(5) -0.1068(3) 0.1322(2) 0.0472(12) Uani 1 d .
C24 C 0.5681(5) -0.0563(3) 0.0953(2) 0.0504(13) Uani 1 d .
H24 H 0.5830(5) -0.0074(3) 0.1065(2) 0.061 Uiso 1 calc R
C25 C 0.5929(5) -0.0786(2) 0.0415(2) 0.0443(12) Uani 1 d .
H25 H 0.6261(5) -0.0442(2) 0.0169(2) 0.053 Uiso 1 calc R
O1A O 0.7564(4) 0.0821(2) 0.17902(13) 0.0622(10) Uani 1 d .
H1AO H 0.7784(4) 0.0387(2) 0.18274(13) 0.093 Uiso 1 calc R
O2A O 1.2421(3) 0.0857(2) -0.16443(15) 0.0632(10) Uani 1 d .
H2AO H 1.2279(3) 0.0846(2) -0.19799(15) 0.095 Uiso 1 calc R
C1A C 0.8436(4) 0.2696(2) -0.0464(2) 0.0356(10) Uani 1 d .
C2A C 0.9344(5) 0.3153(3) -0.0282(2) 0.0485(12) Uani 1 d .
H2A H 1.0014(5) 0.2952(3) -0.0112(2) 0.058 Uiso 1 calc R
C3A C 0.9235(6) 0.3918(3) -0.0358(2) 0.0581(15) Uani 1 d .
H3A H 0.9838(6) 0.4232(3) -0.0235(2) 0.070 Uiso 1 calc R
C4A C 0.8259(6) 0.4219(3) -0.0610(2) 0.064(2) Uani 1 d .
H4A H 0.8206(6) 0.4734(3) -0.0657(2) 0.077 Uiso 1 calc R
C5A C 0.7353(5) 0.3765(3) -0.0794(2) 0.0558(14) Uani 1 d .
H5A H 0.6687(5) 0.3969(3) -0.0964(2) 0.067 Uiso 1 calc R
C6A C 0.7451(5) 0.2996(2) -0.0721(2) 0.0433(12) Uani 1 d .
C7A C 0.6651(5) 0.2390(3) -0.0875(2) 0.0451(12) Uani 1 d .
C8A C 0.5537(5) 0.2396(4) -0.1116(2) 0.0602(15) Uani 1 d .
H8A H 0.5171(5) 0.2844(4) -0.1209(2) 0.072 Uiso 1 calc R
C9A C 0.4979(6) 0.1724(4) -0.1215(2) 0.072(2) Uani 1 d .
H9A H 0.4228(6) 0.1722(4) -0.1375(2) 0.086 Uiso 1 calc R
C10A C 0.5508(5) 0.1056(4) -0.1081(2) 0.064(2) Uani 1 d .
H10A H 0.5114(5) 0.0610(4) -0.1155(2) 0.076 Uiso 1 calc R
C11A C 0.6610(5) 0.1039(3) -0.0842(2) 0.0506(13) Uani 1 d .
H11A H 0.6973(5) 0.0586(3) -0.0758(2) 0.061 Uiso 1 calc R
C12A C 0.7168(4) 0.1703(2) -0.0728(2) 0.0401(11) Uani 1 d .
C13A C 0.8368(4) 0.1840(2) -0.0435(2) 0.0352(10) Uani 1 d .
C14A C 0.8226(4) 0.1565(2) 0.0166(2) 0.0358(10) Uani 1 d .
C15A C 0.8508(5) 0.0837(3) 0.0324(2) 0.0486(12) Uani 1 d .
H15A H 0.8841(5) 0.0514(3) 0.0063(2) 0.058 Uiso 1 calc R
C16A C 0.8303(5) 0.0585(3) 0.0860(2) 0.0545(14) Uani 1 d .
H16A H 0.8511(5) 0.0100(3) 0.0959(2) 0.065 Uiso 1 calc R
C17A C 0.7786(5) 0.1055(3) 0.1251(2) 0.0466(12) Uani 1 d .
C18A C 0.7482(5) 0.1769(2) 0.1100(2) 0.0479(12) Uani 1 d .
H18A H 0.7122(5) 0.2085(2) 0.1357(2) 0.057 Uiso 1 calc R
C19A C 0.7711(5) 0.2016(2) 0.0569(2) 0.0441(12) Uani 1 d .
H19A H 0.7513(5) 0.2505(2) 0.0475(2) 0.053 Uiso 1 calc R
C20A C 0.9417(4) 0.1510(2) -0.0750(2) 0.0375(10) Uani 1 d .
C21A C 0.9384(5) 0.1445(3) -0.1326(2) 0.0487(13) Uani 1 d .
H21A H 0.8682(5) 0.1552(3) -0.1513(2) 0.058 Uiso 1 calc R
C22A C 1.0372(5) 0.1225(3) -0.1632(2) 0.0515(13) Uani 1 d .
H22A H 1.0320(5) 0.1176(3) -0.2018(2) 0.062 Uiso 1 calc R
C23A C 1.1434(4) 0.1079(3) -0.1362(2) 0.0432(11) Uani 1 d .
C24A C 1.1490(5) 0.1132(3) -0.0790(2) 0.0455(12) Uani 1 d .
H24A H 1.2191(5) 0.1021(3) -0.0603(2) 0.055 Uiso 1 calc R
C25A C 1.0494(5) 0.1353(2) -0.0495(2) 0.0433(12) Uani 1 d .
H25A H 1.0549(5) 0.1397(2) -0.0109(2) 0.052 Uiso 1 calc R
O1G1 O 0.5370(4) 0.0553(2) 0.2213(2) 0.0696(11) Uani 1 d D
C1G1 C 0.4427(10) 0.1041(7) 0.2024(5) 0.153(5) Uani 1 d D
H1G1 H 0.4449(10) 0.1069(7) 0.1620(5) 0.184 Uiso 1 calc R
H1G2 H 0.3671(10) 0.0824(7) 0.2130(5) 0.184 Uiso 1 calc R
C2G1 C 0.4496(12) 0.1761(6) 0.2241(6) 0.194(6) Uani 1 d D
H2G1 H 0.3850(12) 0.2055(6) 0.2100(6) 0.291 Uiso 1 calc R
H2G2 H 0.5234(12) 0.1985(6) 0.2131(6) 0.291 Uiso 1 calc R
H2G3 H 0.4452(12) 0.1740(6) 0.2641(6) 0.291 Uiso 1 calc R
O1G2 O 0.8609(5) -0.0438(3) 0.2040(2) 0.105(2) Uani 1 d D
C1G2 C 0.8124(13) -0.0878(5) 0.2497(3) 0.158(5) Uani 1 d D
H1G3 H 0.8588(13) -0.0771(5) 0.2828(3) 0.190 Uiso 1 calc R
H1G4 H 0.7325(13) -0.0701(5) 0.2567(3) 0.190 Uiso 1 calc R
C2G2 C 0.8077(13) -0.1614(5) 0.2437(4) 0.170(5) Uani 1 d D
H2G4 H 0.7747(13) -0.1833(5) 0.2768(4) 0.255 Uiso 1 calc R
H2G5 H 0.8862(13) -0.1805(5) 0.2378(4) 0.255 Uiso 1 calc R
H2G6 H 0.7587(13) -0.1736(5) 0.2122(4) 0.255 Uiso 1 calc R
O1G3 O 1.0883(7) -0.0017(4) 0.2095(3) 0.161(3) Uani 1 d D
C1G3 C 1.1057(12) 0.0470(7) 0.2583(5) 0.173(6) Uani 1 d D
H1G5 H 1.0592(12) 0.0284(7) 0.2894(5) 0.207 Uiso 1 calc R
H1G6 H 1.1885(12) 0.0464(7) 0.2691(5) 0.207 Uiso 1 calc R
C2G3 C 1.0727(11) 0.1176(6) 0.2464(5) 0.170(5) Uani 1 d D
H2G7 H 1.0839(11) 0.1485(6) 0.2787(5) 0.256 Uiso 1 calc R
H2G8 H 0.9906(11) 0.1182(6) 0.2358(5) 0.256 Uiso 1 calc R
H2G9 H 1.1200(11) 0.1363(6) 0.2162(5) 0.256 Uiso 1 calc R
O1G4 O 1.2413(4) 0.1131(3) -0.2802(2) 0.0831(13) Uani 1 d D
C1G4 C 1.2828(11) 0.1858(6) -0.2995(4) 0.128(4) Uani 1 d D
C2GA C 1.2683(33) 0.2374(11) -0.2624(8) 0.139(10) Uani 0.50 d PD
C2GB C 1.3688(20) 0.2207(13) -0.2726(10) 0.126(8) Uani 0.50 d PD

loop_
_atom_type_symbol
_atom_type_description
_atom_type_scat_dispersion_real
_atom_type_scat_dispersion_imag
_atom_type_scat_source
C C 0.0181 0.0091 'International Tables Vol C Tables 4.2.6.8 and 6.1.1.4'
H H 0.0000 0.0000 'International Tables Vol C Tables 4.2.6.8 and 6.1.1.4'
O O 0.0492 0.0322 'International Tables Vol C Tables 4.2.6.8 and 6.1.1.4'

loop_
_geom_angle_atom_site_label_1
_geom_angle_atom_site_label_2
_geom_angle_atom_site_label_3
_geom_angle
C2 C1 C6 119.8(4)
C2 C1 C13 129.2(4)
C6 C1 C13 111.0(4)
C1 C2 C3 119.7(5)
C4 C3 C2 119.3(6)
C5 C4 C3 121.6(5)
C4 C5 C6 118.9(5)
C5 C6 C1 120.7(5)
C5 C6 C7 131.0(5)
C1 C6 C7 108.3(4)
C12 C7 C8 120.3(5)
C12 C7 C6 109.5(4)
C8 C7 C6 130.1(5)
C9 C8 C7 118.1(5)
C8 C9 C10 121.8(5)
C9 C10 C11 119.8(5)
C12 C11 C10 119.9(5)
C11 C12 C7 120.0(5)
C11 C12 C13 130.1(4)
C7 C12 C13 109.9(4)
C14 C13 C1 108.1(4)
C14 C13 C12 113.7(3)
C1 C13 C12 101.2(4)
C14 C13 C20 114.0(4)
C1 C13 C20 112.5(3)
C12 C13 C20 106.7(4)
C15 C14 C19 117.0(4)
C15 C14 C13 120.7(4)
C19 C14 C13 121.8(4)
C16 C15 C14 121.4(5)
C17 C16 C15 120.0(4)
C16 C17 O1 122.5(5)
C16 C17 C18 119.6(5)
O1 C17 C18 117.9(5)
C17 C18 C19 120.9(5)
C18 C19 C14 121.1(4)
C25 C20 C21 117.2(4)
C25 C20 C13 121.8(4)
C21 C20 C13 120.6(4)
C22 C21 C20 121.5(4)
C23 C22 C21 119.3(5)
C24 C23 O2 122.8(4)
C24 C23 C22 120.3(4)
O2 C23 C22 116.8(4)
C23 C24 C25 119.4(4)
C24 C25 C20 122.2(4)
C2A C1A C6A 120.5(4)
C2A C1A C13A 127.9(4)
C6A C1A C13A 111.6(4)
C1A C2A C3A 118.5(5)
C4A C3A C2A 121.3(6)
C3A C4A C5A 120.5(5)
C4A C5A C6A 118.9(5)
C1A C6A C5A 120.3(5)
C1A C6A C7A 108.8(4)
C5A C6A C7A 130.9(5)
C8A C7A C12A 119.2(5)
C8A C7A C6A 131.6(5)
C12A C7A C6A 109.3(4)
C9A C8A C7A 118.7(6)
C10A C9A C8A 121.4(6)
C11A C10A C9A 120.7(6)
C12A C11A C10A 118.7(5)
C11A C12A C7A 121.2(5)
C11A C12A C13A 129.0(4)
C7A C12A C13A 109.8(4)
C20A C13A C14A 115.0(4)
C20A C13A C1A 109.0(4)
C14A C13A C1A 111.7(3)
C20A C13A C12A 113.2(3)
C14A C13A C12A 106.5(4)
C1A C13A C12A 100.5(4)
C19A C14A C15A 116.9(4)
C19A C14A C13A 120.7(4)
C15A C14A C13A 122.2(4)
C16A C15A C14A 121.2(4)
C15A C16A C17A 120.1(4)
C18A C17A O1A 119.0(4)
C18A C17A C16A 119.4(4)
O1A C17A C16A 121.7(4)
C17A C18A C19A 119.9(4)
C18A C19A C14A 122.5(4)
C21A C20A C25A 116.4(5)
C21A C20A C13A 120.4(4)
C25A C20A C13A 122.7(4)
C20A C21A C22A 121.8(5)
C23A C22A C21A 120.0(4)
O2A C23A C24A 118.5(5)
O2A C23A C22A 122.0(4)
C24A C23A C22A 119.5(5)
C23A C24A C25A 119.4(5)
C24A C25A C20A 122.9(4)
C2G1 C1G1 O1G1 113.6(9)
C2G2 C1G2 O1G2 118.2(8)
C2G3 C1G3 O1G3 110.5(10)
C2GA C1G4 C2GB 54.5(15)
C2GA C1G4 O1G4 112.3(13)
C2GB C1G4 O1G4 120.2(11)
C2GB C2GA C1G4 64.0(13)
C2GA C2GB C1G4 61.5(12)

loop_
_geom_bond_atom_site_label_1
_geom_bond_atom_site_label_2
_geom_bond_distance
O1 C17 1.372(6)
O2 C23 1.371(5)
C1 C2 1.363(6)
C1 C6 1.406(7)
C1 C13 1.527(6)
C2 C3 1.405(7)
C3 C4 1.392(9)
C4 C5 1.360(8)
C5 C6 1.387(6)
C6 C7 1.460(7)
C7 C12 1.404(6)
C7 C8 1.412(7)
C8 C9 1.372(8)
C9 C10 1.382(8)
C10 C11 1.400(7)
C11 C12 1.368(6)
C12 C13 1.540(6)
C13 C14 1.524(6)
C13 C20 1.541(5)
C14 C15 1.395(6)
C14 C19 1.393(7)
C15 C16 1.391(7)
C16 C17 1.363(7)
C17 C18 1.375(7)
C18 C19 1.374(7)
C20 C25 1.386(6)
C20 C21 1.388(6)
C21 C22 1.384(6)
C22 C23 1.384(7)
C23 C24 1.369(7)
C24 C25 1.378(6)
O1A C17A 1.379(5)
O2A C23A 1.362(6)
C1A C2A 1.382(7)
C1A C6A 1.379(7)
C1A C13A 1.534(5)
C2A C3A 1.385(7)
C3A C4A 1.366(8)
C4A C5A 1.378(8)
C5A C6A 1.391(6)
C6A C7A 1.457(7)
C7A C8A 1.383(8)
C7A C12A 1.405(6)
C8A C9A 1.377(8)
C9A C10A 1.373(9)
C10A C11A 1.369(8)
C11A C12A 1.373(7)
C12A C13A 1.544(7)
C13A C20A 1.524(6)
C13A C14A 1.530(6)
C14A C19A 1.386(6)
C14A C15A 1.393(6)
C15A C16A 1.381(6)
C16A C17A 1.386(7)
C17A C18A 1.372(6)
C18A C19A 1.371(6)
C20A C21A 1.384(6)
C20A C25A 1.389(7)
C21A C22A 1.391(7)
C22A C23A 1.387(7)
C23A C24A 1.374(6)
C24A C25A 1.385(7)
O1G1 C1G1 1.449(9)
C1G1 C2G1 1.390(12)
O1G2 C1G2 1.453(9)
C1G2 C2G2 1.325(10)
O1G3 C1G3 1.470(11)
C1G3 C2G3 1.346(12)
O1G4 C1G4 1.457(9)
C1G4 C2GA 1.29(2)
C1G4 C2GB 1.32(2)
C2GA C2GB 1.20(3)
